data_4319739
loop_
_publ_author_name
'Gerd W. Rabe'
'Christian D. B\'erub\'e'
'Glenn P. A. Yap'

_publ_section_title
;
 Terphenyl Ligand Systems in Lanthanide Chemistry: Use of the
 2,6-Di(1-naphthyl)phenyl Ligand for the Synthesis of Kinetically
 Stabilized Complexes of Trivalent Ytterbium, Thulium, and Yttrium
;
_journal_name_full 'Inorganic Chemistry'
_journal_page_first 2682
_journal_page_last 2685
_journal_paper_doi 10.1021/ic001148m
_journal_volume 40
_journal_year 2001
_chemical_formula_sum 'C34 H33 Cl2 O2 Tm'
_chemical_formula_weight 713.43
_chemical_name_systematic
; 
 ? 
;
_space_group_IT_number 15
_symmetry_cell_setting monoclinic
_symmetry_space_group_name_Hall '-C 2yc'
_symmetry_space_group_name_H-M 'C 1 2/c 1'
_atom_sites_solution_hydrogens geom
_atom_sites_solution_primary direct
_atom_sites_solution_secondary difmap
_audit_creation_method SHELXL-97
_cell_angle_alpha 90.00
_cell_angle_beta 90.934(2)
_cell_angle_gamma 90.00
_cell_formula_units_Z 4
_cell_length_a 14.333(1)
_cell_length_b 16.374(2)
_cell_length_c 12.404(1)
_cell_measurement_reflns_used 'reflections from 60 data frames'
_cell_measurement_temperature 203(2)
_cell_measurement_theta_max 28.29
_cell_measurement_theta_min 1.47
_cell_volume 2910.7(5)
_computing_cell_refinement 'Bruker SMART'
_computing_data_collection 'Bruker SMART'
_computing_data_reduction 'Bruker SHELXTL'
_computing_molecular_graphics 'Bruker SHELXTL'
_computing_publication_material 'Bruker SHELXTL'
_computing_structure_refinement 'SHELXL-97 (Sheldrick, 1997)'
_computing_structure_solution 'SHELXS-97 (Sheldrick, 1990)'
_diffrn_ambient_temperature 203(2)
_diffrn_measured_fraction_theta_full 0.917
_diffrn_measured_fraction_theta_max 0.917
_diffrn_measurement_device_type 'CCD area detector'
_diffrn_measurement_method 'phi and omega scans'
_diffrn_radiation_monochromator graphite
_diffrn_radiation_source 'fine-focus sealed tube'
_diffrn_radiation_type MoK\a
_diffrn_radiation_wavelength 0.71073
_diffrn_reflns_av_R_equivalents 0.0573
_diffrn_reflns_av_sigmaI/netI 0.0540
_diffrn_reflns_limit_h_max 19
_diffrn_reflns_limit_h_min -18
_diffrn_reflns_limit_k_max 22
_diffrn_reflns_limit_k_min 0
_diffrn_reflns_limit_l_max 15
_diffrn_reflns_limit_l_min 0
_diffrn_reflns_number 11369
_diffrn_reflns_theta_full 28.74
_diffrn_reflns_theta_max 28.74
_diffrn_reflns_theta_min 1.89
_diffrn_standards_decay_% <1
_diffrn_standards_number '50 standard frames at start and end'
_exptl_absorpt_coefficient_mu 3.261
_exptl_absorpt_correction_T_max 0.928076
_exptl_absorpt_correction_T_min 0.758698
_exptl_absorpt_correction_type multi-scan
_exptl_absorpt_process_details 'Blessing,R., Acta Cryst. (1995) A51 33-38.'
_exptl_crystal_colour colourless
_exptl_crystal_density_diffrn 1.628
_exptl_crystal_density_method 'not measured'
_exptl_crystal_description block
_exptl_crystal_F_000 1424
_exptl_crystal_size_max 0.1
_exptl_crystal_size_mid 0.1
_exptl_crystal_size_min 0.1
_refine_diff_density_max 0.458
_refine_diff_density_min -1.630
_refine_diff_density_rms 0.131
_refine_ls_extinction_method none
_refine_ls_goodness_of_fit_ref 1.011
_refine_ls_hydrogen_treatment mixed
_refine_ls_matrix_type full
_refine_ls_number_parameters 178
_refine_ls_number_reflns 3478
_refine_ls_number_restraints 0
_refine_ls_restrained_S_all 1.011
_refine_ls_R_factor_all 0.0351
_refine_ls_R_factor_gt 0.0300
_refine_ls_shift/su_max 0.001
_refine_ls_shift/su_mean 0.000
_refine_ls_structure_factor_coef Fsqd
_refine_ls_weighting_details 'calc w=1/[\s^2^(Fo^2^)+(0.0150P)^2^+0.0000P] where P=(Fo^2^+2Fc^2^)/3'
_refine_ls_weighting_scheme calc
_refine_ls_wR_factor_gt 0.0563
_refine_ls_wR_factor_ref 0.0568
_reflns_number_gt 3052
_reflns_number_total 3478
_reflns_threshold_expression >2sigma(I)
_cod_data_source_file ic001148m_2.cif
_cod_data_source_block gr004
_cod_depositor_comments
;
The following automatic conversions were performed:

'_symmetry_cell_setting' value 'Monoclinic' changed to 'monoclinic'
according to the built-in table from CIF Core dictionary named
'cif_core.dic' version 2.4.1 from 2010-06-29.

Automatic conversion script
Id: cif_fix_values 1646 2011-03-28 12:23:43Z adriana 
;
_cod_database_code 4319739

loop_
_symmetry_equiv_pos_as_xyz
'x, y, z'
'-x, y, -z+1/2'
'x+1/2, y+1/2, z'
'-x+1/2, y+1/2, -z+1/2'
'-x, -y, -z'
'x, -y, z-1/2'
'-x+1/2, -y+1/2, -z'
'x+1/2, -y+1/2, z-1/2'

loop_
_atom_site_label
_atom_site_type_symbol
_atom_site_fract_x
_atom_site_fract_y
_atom_site_fract_z
_atom_site_U_iso_or_equiv
_atom_site_adp_type
_atom_site_occupancy
_atom_site_symmetry_multiplicity
_atom_site_calc_flag
_atom_site_refinement_flags
_atom_site_disorder_assembly
_atom_site_disorder_group
Tm Tm 0.0000 0.171869(10) 0.7500 0.02911(7) Uani 1 2 d S . .
Cl Cl 0.01620(6) 0.27139(5) 0.59708(8) 0.0481(2) Uani 1 1 d . . .
O1 O 0.15497(14) 0.16213(11) 0.79877(17) 0.0327(5) Uani 1 1 d . . .
C1 C 0.0000 0.0245(2) 0.7500 0.0237(8) Uani 1 2 d S . .
C2 C 0.06259(17) -0.02184(15) 0.6875(2) 0.0231(6) Uani 1 1 d . . .
C3 C 0.06218(19) -0.10709(15) 0.6872(2) 0.0269(6) Uani 1 1 d . . .
H3A H 0.1044 -0.1358 0.6440 0.032 Uiso 1 1 calc R . .
C4 C 0.0000 -0.1493(2) 0.7500 0.0255(9) Uani 1 2 d S . .
H4A H 0.0000 -0.2068 0.7500 0.031 Uiso 1 2 calc SR . .
C5 C 0.12914(18) 0.02333(15) 0.6167(2) 0.0235(6) Uani 1 1 d . . .
C6 C 0.09456(19) 0.07889(16) 0.5441(2) 0.0278(6) Uani 1 1 d . . .
H6A H 0.0296 0.0859 0.5379 0.033 Uiso 1 1 calc R . .
C7 C 0.1534(2) 0.12625(18) 0.4779(3) 0.0342(7) Uani 1 1 d . . .
H7A H 0.1273 0.1642 0.4293 0.041 Uiso 1 1 calc R . .
C8 C 0.2472(2) 0.11682(18) 0.4847(3) 0.0327(7) Uani 1 1 d . . .
H8A H 0.2860 0.1488 0.4412 0.039 Uiso 1 1 calc R . .
C9 C 0.28730(19) 0.05882(16) 0.5572(2) 0.0271(6) Uani 1 1 d . . .
C10 C 0.22834(18) 0.01146(15) 0.6242(2) 0.0244(6) Uani 1 1 d . . .
C11 C 0.2714(2) -0.04383(16) 0.6975(2) 0.0288(6) Uani 1 1 d . . .
H11A H 0.2341 -0.0741 0.7447 0.035 Uiso 1 1 calc R . .
C12 C 0.3660(2) -0.05409(18) 0.7012(3) 0.0337(7) Uani 1 1 d . . .
H12A H 0.3928 -0.0925 0.7487 0.040 Uiso 1 1 calc R . .
C13 C 0.4235(2) -0.00737(18) 0.6341(3) 0.0374(7) Uani 1 1 d . . .
H13A H 0.4885 -0.0146 0.6371 0.045 Uiso 1 1 calc R . .
C14 C 0.3853(2) 0.04800(18) 0.5652(3) 0.0334(7) Uani 1 1 d . . .
H14A H 0.4245 0.0798 0.5219 0.040 Uiso 1 1 calc R . .
C15 C 0.2296(2) 0.2164(2) 0.7665(3) 0.0473(9) Uani 1 1 d . . .
H15A H 0.2187 0.2720 0.7928 0.057 Uiso 1 1 calc R . .
H15B H 0.2345 0.2178 0.6878 0.057 Uiso 1 1 calc R . .
C16 C 0.3163(3) 0.1810(3) 0.8172(4) 0.0648(12) Uani 1 1 d . . .
H16A H 0.3478 0.1451 0.7661 0.078 Uiso 1 1 calc R . .
H16B H 0.3595 0.2247 0.8387 0.078 Uiso 1 1 calc R . .
C17 C 0.2875(3) 0.1352(3) 0.9107(4) 0.0735(14) Uani 1 1 d . . .
H17A H 0.2958 0.1679 0.9763 0.088 Uiso 1 1 calc R . .
H17B H 0.3243 0.0851 0.9182 0.088 Uiso 1 1 calc R . .
C18 C 0.1865(2) 0.1154(2) 0.8921(3) 0.0438(8) Uani 1 1 d . . .
H18A H 0.1787 0.0568 0.8786 0.053 Uiso 1 1 calc R . .
H18B H 0.1503 0.1302 0.9555 0.053 Uiso 1 1 calc R . .

loop_
_atom_site_aniso_label
_atom_site_aniso_U_11
_atom_site_aniso_U_22
_atom_site_aniso_U_33
_atom_site_aniso_U_23
_atom_site_aniso_U_13
_atom_site_aniso_U_12
Tm 0.02826(10) 0.01954(8) 0.03953(12) 0.000 0.00104(7) 0.000
Cl 0.0555(5) 0.0323(4) 0.0571(6) 0.0122(4) 0.0150(4) 0.0056(3)
O1 0.0307(11) 0.0298(10) 0.0376(13) 0.0043(9) 0.0014(9) -0.0034(8)
C1 0.0198(18) 0.0229(17) 0.028(2) 0.000 0.0008(16) 0.000
C2 0.0183(12) 0.0238(12) 0.0271(15) 0.0006(11) 0.0009(11) 0.0008(10)
C3 0.0224(14) 0.0247(13) 0.0335(17) -0.0035(11) 0.0026(12) 0.0023(10)
C4 0.025(2) 0.0179(16) 0.034(2) 0.000 0.0048(17) 0.000
C5 0.0238(13) 0.0223(12) 0.0244(15) -0.0031(10) 0.0048(11) 0.0007(10)
C6 0.0229(14) 0.0324(14) 0.0280(17) 0.0011(12) 0.0008(12) 0.0043(11)
C7 0.0370(17) 0.0333(15) 0.0323(18) 0.0094(13) -0.0001(14) 0.0045(12)
C8 0.0342(17) 0.0348(14) 0.0294(17) 0.0076(12) 0.0067(13) -0.0028(12)
C9 0.0255(14) 0.0289(13) 0.0271(16) -0.0007(11) 0.0060(12) 0.0004(11)
C10 0.0251(14) 0.0231(12) 0.0252(16) -0.0025(11) 0.0037(12) 0.0015(10)
C11 0.0284(15) 0.0280(13) 0.0301(17) 0.0049(12) 0.0043(13) 0.0004(11)
C12 0.0289(15) 0.0343(15) 0.0378(19) 0.0041(13) -0.0027(13) 0.0057(12)
C13 0.0219(14) 0.0439(17) 0.047(2) -0.0004(15) 0.0038(14) 0.0045(12)
C14 0.0247(15) 0.0399(16) 0.0358(19) 0.0018(13) 0.0080(13) -0.0028(12)
C15 0.043(2) 0.0376(17) 0.062(3) 0.0152(16) 0.0017(18) -0.0125(14)
C16 0.041(2) 0.070(3) 0.083(3) 0.026(2) -0.005(2) -0.0202(19)
C17 0.045(2) 0.088(3) 0.087(4) 0.035(3) -0.018(2) -0.018(2)
C18 0.0374(19) 0.056(2) 0.038(2) 0.0127(16) -0.0033(15) -0.0064(15)

loop_
_atom_type_symbol
_atom_type_description
_atom_type_scat_dispersion_real
_atom_type_scat_dispersion_imag
_atom_type_scat_source
C C 0.0033 0.0016 'International Tables Vol C Tables 4.2.6.8 and 6.1.1.4'
H H 0.0000 0.0000 'International Tables Vol C Tables 4.2.6.8 and 6.1.1.4'
Cl Cl 0.1484 0.1585 'International Tables Vol C Tables 4.2.6.8 and 6.1.1.4'
Tm Tm -0.3139 5.2483 'International Tables Vol C Tables 4.2.6.8 and 6.1.1.4'
O O 0.0106 0.0060 'International Tables Vol C Tables 4.2.6.8 and 6.1.1.4'

loop_
_geom_angle_atom_site_label_1
_geom_angle_atom_site_label_2
_geom_angle_atom_site_label_3
_geom_angle
_geom_angle_site_symmetry_1
_geom_angle_site_symmetry_3
_geom_angle_publ_flag
O1 Tm O1 172.04(9) . 2_556 ?
O1 Tm C1 86.02(5) . . ?
O1 Tm C1 86.02(5) 2_556 . ?
O1 Tm Cl 86.97(6) . 2_556 ?
O1 Tm Cl 98.21(5) 2_556 2_556 ?
C1 Tm Cl 130.40(2) . 2_556 ?
O1 Tm Cl 98.21(5) . . ?
O1 Tm Cl 86.97(6) 2_556 . ?
C1 Tm Cl 130.40(2) . . ?
Cl Tm Cl 99.20(4) 2_556 . ?
C15 O1 C18 108.7(2) . . ?
C15 O1 Tm 126.74(18) . . ?
C18 O1 Tm 122.21(17) . . ?
C2 C1 C2 115.2(3) . 2_556 ?
C2 C1 Tm 122.39(16) . . ?
C2 C1 Tm 122.39(16) 2_556 . ?
C3 C2 C1 122.3(2) . . ?
C3 C2 C5 119.6(2) . . ?
C1 C2 C5 118.1(2) . . ?
C4 C3 C2 120.2(3) . . ?
C3 C4 C3 119.8(3) . 2_556 ?
C6 C5 C10 118.7(2) . . ?
C6 C5 C2 119.1(2) . . ?
C10 C5 C2 122.2(2) . . ?
C5 C6 C7 122.2(3) . . ?
C8 C7 C6 120.1(3) . . ?
C7 C8 C9 120.4(3) . . ?
C14 C9 C8 121.2(3) . . ?
C14 C9 C10 119.2(3) . . ?
C8 C9 C10 119.6(3) . . ?
C11 C10 C9 117.8(2) . . ?
C11 C10 C5 123.3(2) . . ?
C9 C10 C5 118.9(3) . . ?
C12 C11 C10 121.4(3) . . ?
C11 C12 C13 120.3(3) . . ?
C14 C13 C12 120.2(3) . . ?
C13 C14 C9 121.1(3) . . ?
O1 C15 C16 104.9(3) . . ?
C17 C16 C15 106.9(3) . . ?
C16 C17 C18 106.1(4) . . ?
O1 C18 C17 107.2(3) . . ?

loop_
_geom_bond_atom_site_label_1
_geom_bond_atom_site_label_2
_geom_bond_distance
_geom_bond_site_symmetry_2
_geom_bond_publ_flag
Tm O1 2.298(2) . ?
Tm O1 2.298(2) 2_556 ?
Tm C1 2.413(3) . ?
Tm Cl 2.5143(8) 2_556 ?
Tm Cl 2.5143(8) . ?
O1 C15 1.452(3) . ?
O1 C18 1.454(4) . ?
C1 C2 1.416(3) . ?
C1 C2 1.416(3) 2_556 ?
C2 C3 1.396(4) . ?
C2 C5 1.502(3) . ?
C3 C4 1.379(3) . ?
C4 C3 1.379(3) 2_556 ?
C5 C6 1.367(4) . ?
C5 C10 1.437(4) . ?
C6 C7 1.418(4) . ?
C7 C8 1.353(4) . ?
C8 C9 1.423(4) . ?
C9 C14 1.418(4) . ?
C9 C10 1.425(4) . ?
C10 C11 1.417(4) . ?
C11 C12 1.366(4) . ?
C12 C13 1.406(4) . ?
C13 C14 1.356(4) . ?
C15 C16 1.500(5) . ?
C16 C17 1.447(6) . ?
C17 C18 1.498(5) . ?
